data_7048251
loop_
_publ_author_name
'Sonkar, Avinash Kumar'
'Rai, Abhishek'
'Tripathi, Kamini'
'Sharma, Pooja'
'Roesky, H. W.'
'Drew, Michael G. B.'
'Mishra, Lallan'

_publ_section_title
;
 A benzimidazolyl terpyridine-Fe<sup>2+</sup> system and its recognition
 driven molecular model of a traffic light.
;
_journal_issue 1
_journal_name_full 'Dalton transactions (Cambridge, England : 2003)'
_journal_page_first 158
_journal_page_last 167
_journal_paper_doi 10.1039/c8dt03690j
_journal_volume 48
_journal_year 2018
_chemical_formula_sum 'C28 H25 N5 O3'
_chemical_formula_weight 479.53
_space_group_crystal_system orthorhombic
_space_group_IT_number 33
_space_group_name_Hall 'P 2c -2n'
_space_group_name_H-M_alt 'P n a 21'
_symmetry_space_group_name_Hall 'P 2c -2n'
_symmetry_space_group_name_H-M 'P n a 21'
_atom_sites_solution_hydrogens mixed
_audit_creation_method SHELXL-2016/6
_audit_update_record
;
2018-10-12 deposited with the CCDC.
2018-11-26 downloaded from the CCDC.
;
_cell_angle_alpha 90
_cell_angle_beta 90
_cell_angle_gamma 90
_cell_formula_units_Z 4
_cell_length_a 19.159(3)
_cell_length_b 4.1134(6)
_cell_length_c 30.426(5)
_cell_measurement_reflns_used 1698
_cell_measurement_temperature 296(2)
_cell_measurement_theta_max 25.21
_cell_measurement_theta_min 2.48
_cell_volume 2397.8(6)
_computing_cell_refinement 'Bruker SAINT'
_computing_data_collection 'Bruker APEX2'
_computing_data_reduction 'Bruker SAINT'
_computing_molecular_graphics 'Bruker SHELXTL'
_computing_publication_material 'Bruker SHELXTL'
_computing_structure_refinement 'SHELXL-2016/6 (Sheldrick, 2016)'
_computing_structure_solution 'SHELXL-2018/3 (Sheldrick, 2018)'
_diffrn_ambient_temperature 296(2)
_diffrn_measured_fraction_theta_full 0.999
_diffrn_measured_fraction_theta_max 0.999
_diffrn_measurement_device_type 'Bruker APEX-II CCD'
_diffrn_measurement_method '\f and \w scans'
_diffrn_radiation_type MoK\a
_diffrn_radiation_wavelength 0.71073
_diffrn_reflns_av_R_equivalents 0.0304
_diffrn_reflns_av_unetI/netI 0.0336
_diffrn_reflns_Laue_measured_fraction_full 0.999
_diffrn_reflns_Laue_measured_fraction_max 0.999
_diffrn_reflns_limit_h_max 23
_diffrn_reflns_limit_h_min -23
_diffrn_reflns_limit_k_max 2
_diffrn_reflns_limit_k_min -4
_diffrn_reflns_limit_l_max 29
_diffrn_reflns_limit_l_min -36
_diffrn_reflns_number 11917
_diffrn_reflns_point_group_measured_fraction_full 0.891
_diffrn_reflns_point_group_measured_fraction_max 0.889
_diffrn_reflns_theta_full 25.242
_diffrn_reflns_theta_max 25.362
_diffrn_reflns_theta_min 2.126
_diffrn_source 'fine-focus sealed tube'
_diffrn_source_type 'sealed tuube'
_exptl_absorpt_coefficient_mu 0.089
_exptl_absorpt_correction_type none
_exptl_crystal_colour 'light brown'
_exptl_crystal_density_diffrn 1.328
_exptl_crystal_description block
_exptl_crystal_F_000 1008
_exptl_crystal_size_max 0.18
_exptl_crystal_size_mid 0.17
_exptl_crystal_size_min 0.15
_refine_diff_density_max 0.167
_refine_diff_density_min -0.155
_refine_diff_density_rms 0.029
_refine_ls_abs_structure_details
;
 Flack x determined using 1005 quotients [(I+)-(I-)]/[(I+)+(I-)]
 (Parsons, Flack and Wagner, Acta Cryst. B69 (2013) 249-259).
;
_refine_ls_abs_structure_Flack 0.0(9)
_refine_ls_extinction_coef 0.0060(14)
_refine_ls_extinction_expression Fc^*^=kFc[1+0.001xFc^2^\l^3^/sin(2\q)]^-1/4^
_refine_ls_extinction_method 'SHELXL-2016/6 (Sheldrick 2016)'
_refine_ls_goodness_of_fit_ref 1.024
_refine_ls_hydrogen_treatment mixed
_refine_ls_matrix_type full
_refine_ls_number_parameters 341
_refine_ls_number_reflns 3883
_refine_ls_number_restraints 9
_refine_ls_restrained_S_all 1.024
_refine_ls_R_factor_all 0.0638
_refine_ls_R_factor_gt 0.0415
_refine_ls_shift/su_max 0.000
_refine_ls_shift/su_mean 0.000
_refine_ls_structure_factor_coef Fsqd
_refine_ls_weighting_details 'w=1/[\s^2^(Fo^2^)+(0.0678P)^2^+0.0392P] where P=(Fo^2^+2Fc^2^)/3'
_refine_ls_weighting_scheme calc
_refine_ls_wR_factor_gt 0.1061
_refine_ls_wR_factor_ref 0.1196
_reflns_Friedel_coverage 0.745
_reflns_Friedel_fraction_full 0.779
_reflns_Friedel_fraction_max 0.774
_reflns_number_gt 2864
_reflns_number_total 3883
_reflns_threshold_expression 'I > 2\s(I)'
_cod_data_source_file c8dt03690j2.cif
_cod_data_source_block shelx
_cod_depositor_comments 'Adding full bibliography for 7048251--7048253.cif.'
_cod_database_code 7048251
_shelx_shelxl_version_number 2016/6
_shelx_space_group_comment
;
The symmetry employed for this shelxl refinement is uniquely defined
by the following loop, which should always be used as a source of
symmetry information in preference to the above space-group names.
They are only intended as comments.
;

loop_
_space_group_symop_operation_xyz
'x, y, z'
'-x, -y, z+1/2'
'-x+1/2, y+1/2, z+1/2'
'x+1/2, -y+1/2, z'

loop_
_atom_site_label
_atom_site_type_symbol
_atom_site_fract_x
_atom_site_fract_y
_atom_site_fract_z
_atom_site_U_iso_or_equiv
_atom_site_adp_type
_atom_site_occupancy
_atom_site_site_symmetry_order
_atom_site_calc_flag
_atom_site_refinement_flags_posn
_atom_site_refinement_flags_adp
N11 N 0.67313(15) 1.1983(8) 0.85717(12) 0.0656(9) Uani 1 1 d . .
C12 C 0.7333(2) 1.3637(12) 0.85345(18) 0.0774(13) Uani 1 1 d . .
H12 H 0.760373 1.389815 0.878573 0.093 Uiso 1 1 calc R U
C13 C 0.7573(2) 1.4960(11) 0.8152(2) 0.0803(13) Uani 1 1 d . .
H13 H 0.799589 1.606533 0.814356 0.096 Uiso 1 1 calc R U
C14 C 0.7180(2) 1.4627(11) 0.77835(19) 0.0808(13) Uani 1 1 d . .
H14 H 0.732720 1.554079 0.751975 0.097 Uiso 1 1 calc R U
C15 C 0.6563(2) 1.2930(10) 0.78029(16) 0.0688(11) Uani 1 1 d . .
H15 H 0.629179 1.265672 0.755207 0.083 Uiso 1 1 calc R U
C16 C 0.63490(18) 1.1621(8) 0.82039(14) 0.0563(10) Uani 1 1 d . .
C17 C 0.56896(16) 0.9747(8) 0.82394(13) 0.0517(9) Uani 1 1 d . .
C18 C 0.54685(17) 0.8466(9) 0.86327(14) 0.0573(10) Uani 1 1 d . .
H18 H 0.573637 0.876963 0.888426 0.069 Uiso 1 1 calc R U
C19 C 0.48451(17) 0.6713(8) 0.86583(13) 0.0518(9) Uani 1 1 d . .
C20 C 0.44737(17) 0.6333(9) 0.82674(13) 0.0520(9) Uani 1 1 d . .
H20 H 0.405664 0.517676 0.826532 0.062 Uiso 1 1 calc R U
C21 C 0.47280(17) 0.7683(8) 0.78820(13) 0.0513(9) Uani 1 1 d . .
N22 N 0.53298(14) 0.9397(7) 0.78650(11) 0.0537(7) Uani 1 1 d . .
C23 C 0.43556(18) 0.7327(8) 0.74555(14) 0.0532(9) Uani 1 1 d . .
C24 C 0.4613(2) 0.8590(10) 0.70738(14) 0.0646(11) Uani 1 1 d . .
H24 H 0.503080 0.973862 0.707300 0.078 Uiso 1 1 calc R U
C25 C 0.4245(2) 0.8142(12) 0.66902(15) 0.0729(12) Uani 1 1 d . .
H25 H 0.441280 0.898973 0.642718 0.087 Uiso 1 1 calc R U
C26 C 0.3638(2) 0.6460(12) 0.66978(16) 0.0744(13) Uani 1 1 d . .
H26 H 0.338565 0.609205 0.644135 0.089 Uiso 1 1 calc R U
C27 C 0.3408(2) 0.5328(11) 0.70906(17) 0.0742(12) Uani 1 1 d . .
H27 H 0.298396 0.422457 0.709635 0.089 Uiso 1 1 calc R U
N28 N 0.37505(17) 0.5697(8) 0.74701(12) 0.0666(9) Uani 1 1 d . .
C29 C 0.46114(19) 0.5215(8) 0.90757(13) 0.0542(9) Uani 1 1 d . .
C30 C 0.39122(19) 0.4761(10) 0.91743(15) 0.0626(10) Uani 1 1 d . .
H30 H 0.357463 0.549708 0.897853 0.075 Uiso 1 1 calc R U
C31 C 0.3707(2) 0.3244(10) 0.95556(14) 0.0651(11) Uani 1 1 d . .
H31 H 0.323452 0.295477 0.961217 0.078 Uiso 1 1 calc R U
C32 C 0.41987(19) 0.2132(9) 0.98591(13) 0.0573(10) Uani 1 1 d . .
C33 C 0.4892(2) 0.2699(10) 0.97651(14) 0.0672(11) Uani 1 1 d . .
H33 H 0.523084 0.205049 0.996596 0.081 Uiso 1 1 calc R U
C34 C 0.5095(2) 0.4183(10) 0.93858(14) 0.0647(11) Uani 1 1 d . .
H34 H 0.556768 0.451345 0.933323 0.078 Uiso 1 1 calc R U
C35 C 0.3988(2) 0.0447(9) 1.02578(14) 0.0618(11) Uani 1 1 d . .
N36 N 0.33277(17) -0.0177(8) 1.03765(12) 0.0645(9) Uani 1 1 d . .
C37 C 0.3368(2) -0.1827(9) 1.07748(14) 0.0596(10) Uani 1 1 d . .
C38 C 0.2852(2) -0.3007(12) 1.10488(17) 0.0773(13) Uani 1 1 d . .
H38 H 0.238274 -0.278758 1.097733 0.093 Uiso 1 1 calc R U
C39 C 0.3057(3) -0.4520(12) 1.14319(18) 0.0821(14) Uani 1 1 d . .
H39 H 0.271822 -0.532563 1.162189 0.099 Uiso 1 1 calc R U
C40 C 0.3757(3) -0.4871(11) 1.15411(16) 0.0810(14) Uani 1 1 d . .
H40 H 0.387818 -0.590954 1.180165 0.097 Uiso 1 1 calc R U
C41 C 0.4271(3) -0.3712(11) 1.12714(15) 0.0745(12) Uani 1 1 d . .
H41 H 0.473990 -0.395312 1.134303 0.089 Uiso 1 1 calc R U
C42 C 0.4067(2) -0.2163(10) 1.08869(13) 0.0608(10) Uani 1 1 d . .
N43 N 0.44502(17) -0.0710(9) 1.05523(11) 0.0616(9) Uani 1 1 d D .
H43 H 0.4885(13) -0.061(11) 1.0545(16) 0.074 Uiso 1 1 d D U
O1W O 0.5969(2) -0.117(2) 1.05808(17) 0.192(3) Uani 1 1 d D .
H12W H 0.602(4) -0.12(2) 1.0302(10) 0.288 Uiso 1 1 d D U
H11W H 0.589(8) -0.330(11) 1.064(4) 0.288 Uiso 1 1 d D U
O2W O 0.6824(3) 0.981(2) 0.94530(17) 0.171(2) Uani 1 1 d D .
H21W H 0.679(6) 1.00(3) 0.9176(11) 0.257 Uiso 1 1 d D U
H22W H 0.724(3) 0.94(3) 0.953(3) 0.257 Uiso 1 1 d D U
O3W O 0.1941(3) 0.0528(16) 1.0049(3) 0.198(3) Uani 1 1 d . .
H31W H 0.166651 0.130793 1.032056 0.297 Uiso 1 1 d R U
H32W H 0.177190 -0.143712 0.998639 0.297 Uiso 1 1 d R U

loop_
_atom_site_aniso_label
_atom_site_aniso_U_11
_atom_site_aniso_U_22
_atom_site_aniso_U_33
_atom_site_aniso_U_23
_atom_site_aniso_U_13
_atom_site_aniso_U_12
N11 0.0531(17) 0.071(2) 0.072(2) -0.0017(18) -0.0077(17) 0.0001(16)
C12 0.061(2) 0.075(3) 0.096(4) -0.007(3) -0.012(2) -0.004(2)
C13 0.058(2) 0.078(3) 0.105(4) -0.012(3) 0.008(3) -0.012(2)
C14 0.076(3) 0.077(3) 0.089(4) -0.006(3) 0.018(3) -0.009(2)
C15 0.064(2) 0.071(3) 0.071(3) -0.004(2) 0.005(2) -0.006(2)
C16 0.050(2) 0.050(2) 0.068(3) -0.005(2) -0.0008(19) 0.0064(16)
C17 0.0475(18) 0.048(2) 0.060(3) -0.0045(18) -0.0022(18) 0.0069(16)
C18 0.053(2) 0.055(2) 0.064(3) -0.0050(19) -0.0098(19) 0.0040(17)
C19 0.0517(19) 0.048(2) 0.056(2) -0.0065(18) 0.0001(18) 0.0085(16)
C20 0.0475(18) 0.053(2) 0.056(2) -0.0053(19) -0.0017(17) 0.0066(15)
C21 0.0491(18) 0.0465(19) 0.058(2) -0.0067(18) -0.0005(17) 0.0116(16)
N22 0.0498(15) 0.0550(17) 0.056(2) -0.0042(16) -0.0021(14) 0.0079(14)
C23 0.0484(19) 0.050(2) 0.061(2) -0.0128(19) -0.0018(17) 0.0082(16)
C24 0.059(2) 0.078(3) 0.056(3) -0.002(2) -0.002(2) 0.0017(19)
C25 0.075(3) 0.089(3) 0.055(3) -0.003(2) -0.003(2) 0.007(3)
C26 0.069(3) 0.092(3) 0.062(3) -0.019(3) -0.012(2) 0.012(3)
C27 0.065(2) 0.079(3) 0.078(4) -0.016(2) -0.011(3) -0.004(2)
N28 0.060(2) 0.075(2) 0.064(2) -0.0095(18) -0.0021(16) -0.0001(17)
C29 0.056(2) 0.049(2) 0.058(2) -0.0074(18) -0.0043(18) 0.0045(16)
C30 0.053(2) 0.072(3) 0.062(3) 0.000(2) -0.0033(18) 0.0046(19)
C31 0.057(2) 0.071(3) 0.068(3) -0.001(2) 0.002(2) 0.001(2)
C32 0.061(2) 0.057(2) 0.054(2) -0.0130(19) 0.0016(18) 0.0029(18)
C33 0.062(2) 0.081(3) 0.059(3) 0.006(2) -0.010(2) 0.002(2)
C34 0.057(2) 0.079(3) 0.058(3) 0.000(2) 0.0000(19) 0.001(2)
C35 0.070(3) 0.057(2) 0.059(3) -0.015(2) 0.001(2) 0.0015(19)
N36 0.063(2) 0.070(2) 0.060(2) -0.0089(17) 0.0066(17) -0.0034(16)
C37 0.066(2) 0.055(2) 0.058(3) -0.014(2) 0.0086(19) -0.0025(18)
C38 0.072(3) 0.081(3) 0.079(4) -0.014(3) 0.010(2) -0.006(2)
C39 0.094(4) 0.083(3) 0.070(3) -0.009(3) 0.024(3) -0.010(3)
C40 0.104(4) 0.080(3) 0.060(3) 0.002(2) 0.008(3) -0.002(3)
C41 0.080(3) 0.081(3) 0.062(3) 0.000(3) 0.002(2) 0.007(2)
C42 0.066(2) 0.062(2) 0.054(3) -0.012(2) 0.004(2) 0.0004(19)
N43 0.0604(18) 0.069(2) 0.055(2) -0.0046(17) 0.0035(19) 0.0016(17)
O1W 0.086(3) 0.388(9) 0.102(4) 0.011(5) -0.010(3) 0.022(5)
O2W 0.128(4) 0.275(7) 0.111(4) 0.023(5) -0.031(3) -0.020(5)
O3W 0.116(3) 0.223(6) 0.255(8) 0.080(6) -0.076(4) -0.029(4)

loop_
_atom_type_symbol
_atom_type_description
_atom_type_scat_dispersion_real
_atom_type_scat_dispersion_imag
_atom_type_scat_source
C C 0.0033 0.0016 'International Tables Vol C Tables 4.2.6.8 and 6.1.1.4'
H H 0.0000 0.0000 'International Tables Vol C Tables 4.2.6.8 and 6.1.1.4'
N N 0.0061 0.0033 'International Tables Vol C Tables 4.2.6.8 and 6.1.1.4'
O O 0.0106 0.0060 'International Tables Vol C Tables 4.2.6.8 and 6.1.1.4'

loop_
_geom_angle_atom_site_label_1
_geom_angle_atom_site_label_2
_geom_angle_atom_site_label_3
_geom_angle
C12 N11 C16 116.9(4)
N11 C12 C13 124.2(5)
N11 C12 H12 117.9
C13 C12 H12 117.9
C14 C13 C12 118.5(4)
C14 C13 H13 120.7
C12 C13 H13 120.7
C13 C14 C15 119.5(5)
C13 C14 H14 120.2
C15 C14 H14 120.2
C14 C15 C16 119.1(4)
C14 C15 H15 120.5
C16 C15 H15 120.5
N11 C16 C15 121.6(4)
N11 C16 C17 117.4(4)
C15 C16 C17 120.9(4)
N22 C17 C18 122.7(3)
N22 C17 C16 115.6(3)
C18 C17 C16 121.7(3)
C17 C18 C19 120.6(4)
C17 C18 H18 119.7
C19 C18 H18 119.7
C20 C19 C18 116.5(4)
C20 C19 C29 122.0(3)
C18 C19 C29 121.4(3)
C21 C20 C19 119.8(3)
C21 C20 H20 120.1
C19 C20 H20 120.1
N22 C21 C20 122.7(3)
N22 C21 C23 115.3(3)
C20 C21 C23 122.0(3)
C17 N22 C21 117.5(3)
N28 C23 C24 122.1(4)
N28 C23 C21 115.8(4)
C24 C23 C21 122.1(3)
C23 C24 C25 119.1(4)
C23 C24 H24 120.4
C25 C24 H24 120.4
C26 C25 C24 119.6(4)
C26 C25 H25 120.2
C24 C25 H25 120.2
C25 C26 C27 118.0(4)
C25 C26 H26 121.0
C27 C26 H26 121.0
N28 C27 C26 124.2(4)
N28 C27 H27 117.9
C26 C27 H27 117.9
C27 N28 C23 116.9(4)
C30 C29 C34 117.2(4)
C30 C29 C19 122.3(3)
C34 C29 C19 120.5(3)
C31 C30 C29 121.3(4)
C31 C30 H30 119.3
C29 C30 H30 119.3
C30 C31 C32 121.0(4)
C30 C31 H31 119.5
C32 C31 H31 119.5
C33 C32 C31 117.2(4)
C33 C32 C35 121.4(4)
C31 C32 C35 121.4(4)
C34 C33 C32 121.7(4)
C34 C33 H33 119.1
C32 C33 H33 119.1
C33 C34 C29 121.5(4)
C33 C34 H34 119.2
C29 C34 H34 119.2
N36 C35 N43 111.9(4)
N36 C35 C32 125.3(4)
N43 C35 C32 122.8(4)
C35 N36 C37 106.0(3)
C38 C37 C42 120.4(4)
C38 C37 N36 131.2(4)
C42 C37 N36 108.4(3)
C39 C38 C37 117.8(4)
C39 C38 H38 121.1
C37 C38 H38 121.1
C38 C39 C40 121.6(5)
C38 C39 H39 119.2
C40 C39 H39 119.2
C41 C40 C39 121.0(5)
C41 C40 H40 119.5
C39 C40 H40 119.5
C40 C41 C42 117.6(5)
C40 C41 H41 121.2
C42 C41 H41 121.2
C41 C42 C37 121.6(4)
C41 C42 N43 131.8(4)
C37 C42 N43 106.7(4)
C35 N43 C42 107.0(3)
C35 N43 H43 128(3)
C42 N43 H43 125(3)
H12W O1W H11W 102(4)
H21W O2W H22W 111(5)
H31W O3W H32W 105.5

loop_
_geom_bond_atom_site_label_1
_geom_bond_atom_site_label_2
_geom_bond_distance
N11 C12 1.343(6)
N11 C16 1.346(5)
C12 C13 1.365(7)
C12 H12 0.9300
C13 C14 1.357(7)
C13 H13 0.9300
C14 C15 1.374(6)
C14 H14 0.9300
C15 C16 1.395(6)
C15 H15 0.9300
C16 C17 1.484(5)
C17 N22 1.339(5)
C17 C18 1.374(6)
C18 C19 1.397(5)
C18 H18 0.9300
C19 C20 1.395(5)
C19 C29 1.481(5)
C20 C21 1.386(6)
C20 H20 0.9300
C21 N22 1.353(4)
C21 C23 1.488(5)
C23 N28 1.340(5)
C23 C24 1.364(6)
C24 C25 1.376(6)
C24 H24 0.9300
C25 C26 1.354(6)
C25 H25 0.9300
C26 C27 1.356(6)
C26 H26 0.9300
C27 N28 1.337(6)
C27 H27 0.9300
C29 C30 1.385(5)
C29 C34 1.388(6)
C30 C31 1.374(6)
C30 H30 0.9300
C31 C32 1.396(6)
C31 H31 0.9300
C32 C33 1.379(5)
C32 C35 1.454(6)
C33 C34 1.362(6)
C33 H33 0.9300
C34 H34 0.9300
C35 N36 1.341(5)
C35 N43 1.346(5)
N36 C37 1.391(5)
C37 C38 1.380(6)
C37 C42 1.390(5)
C38 C39 1.378(7)
C38 H38 0.9300
C39 C40 1.390(7)
C39 H39 0.9300
C40 C41 1.367(7)
C40 H40 0.9300
C41 C42 1.388(6)
C41 H41 0.9300
C42 N43 1.390(5)
N43 H43 0.83(2)
O1W H12W 0.85(3)
O1W H11W 0.91(3)
O2W H21W 0.85(3)
O2W H22W 0.84(3)
O3W H31W 1.0308
O3W H32W 0.8915

loop_
_geom_hbond_atom_site_label_D
_geom_hbond_atom_site_label_H
_geom_hbond_atom_site_label_A
_geom_hbond_distance_DH
_geom_hbond_distance_HA
_geom_hbond_distance_DA
_geom_hbond_angle_DHA
_geom_hbond_site_symmetry_A
N43 H43 O1W 0.83(2) 2.09(3) 2.917(6) 170(4) .
O1W H12W O3W 0.85(3) 2.63(4) 3.050(9) 112(3) 4_545
O2W H21W N11 0.85(3) 2.02(5) 2.833(7) 161(12) .
O2W H22W O3W 0.84(3) 2.63(13) 2.855(11) 97(9) 4
O3W H32W O2W 0.89 2.14 2.855(11) 137.2 4_455

loop_
_geom_torsion_atom_site_label_1
_geom_torsion_atom_site_label_2
_geom_torsion_atom_site_label_3
_geom_torsion_atom_site_label_4
_geom_torsion
C16 N11 C12 C13 0.3(7)
N11 C12 C13 C14 0.6(7)
C12 C13 C14 C15 -1.2(7)
C13 C14 C15 C16 0.9(6)
C12 N11 C16 C15 -0.6(5)
C12 N11 C16 C17 178.9(3)
C14 C15 C16 N11 0.1(6)
C14 C15 C16 C17 -179.5(3)
N11 C16 C17 N22 -179.0(3)
C15 C16 C17 N22 0.6(5)
N11 C16 C17 C18 1.0(5)
C15 C16 C17 C18 -179.4(4)
N22 C17 C18 C19 -0.1(5)
C16 C17 C18 C19 179.9(3)
C17 C18 C19 C20 0.5(5)
C17 C18 C19 C29 177.8(3)
C18 C19 C20 C21 -0.4(5)
C29 C19 C20 C21 -177.6(3)
C19 C20 C21 N22 -0.2(5)
C19 C20 C21 C23 179.5(3)
C18 C17 N22 C21 -0.5(5)
C16 C17 N22 C21 179.5(3)
C20 C21 N22 C17 0.6(5)
C23 C21 N22 C17 -179.1(3)
N22 C21 C23 N28 -178.5(3)
C20 C21 C23 N28 1.8(5)
N22 C21 C23 C24 1.2(5)
C20 C21 C23 C24 -178.5(4)
N28 C23 C24 C25 -0.9(6)
C21 C23 C24 C25 179.3(4)
C23 C24 C25 C26 -0.1(7)
C24 C25 C26 C27 1.3(7)
C25 C26 C27 N28 -1.7(7)
C26 C27 N28 C23 0.7(6)
C24 C23 N28 C27 0.6(5)
C21 C23 N28 C27 -179.6(3)
C20 C19 C29 C30 -32.1(5)
C18 C19 C29 C30 150.8(4)
C20 C19 C29 C34 147.5(4)
C18 C19 C29 C34 -29.6(5)
C34 C29 C30 C31 -2.3(6)
C19 C29 C30 C31 177.3(4)
C29 C30 C31 C32 0.6(6)
C30 C31 C32 C33 1.7(6)
C30 C31 C32 C35 -178.3(4)
C31 C32 C33 C34 -2.1(6)
C35 C32 C33 C34 177.9(4)
C32 C33 C34 C29 0.3(7)
C30 C29 C34 C33 1.9(6)
C19 C29 C34 C33 -177.7(4)
C33 C32 C35 N36 179.3(4)
C31 C32 C35 N36 -0.6(6)
C33 C32 C35 N43 -1.4(6)
C31 C32 C35 N43 178.6(4)
N43 C35 N36 C37 0.4(4)
C32 C35 N36 C37 179.7(4)
C35 N36 C37 C38 178.8(4)
C35 N36 C37 C42 -0.1(4)
C42 C37 C38 C39 -0.2(6)
N36 C37 C38 C39 -179.0(4)
C37 C38 C39 C40 -0.2(7)
C38 C39 C40 C41 0.2(7)
C39 C40 C41 C42 0.3(7)
C40 C41 C42 C37 -0.8(7)
C40 C41 C42 N43 179.1(4)
C38 C37 C42 C41 0.7(6)
N36 C37 C42 C41 179.8(4)
C38 C37 C42 N43 -179.2(4)
N36 C37 C42 N43 -0.2(4)
N36 C35 N43 C42 -0.5(4)
C32 C35 N43 C42 -179.8(3)
C41 C42 N43 C35 -179.5(4)
C37 C42 N43 C35 0.4(4)
